data_4036147
loop_
_publ_author_name
'Lin, Chao-Yang'
'Sun, Zhao'
'Xu, Yan-Jun'
'Lu, Chong-Dao'

_publ_section_title
;
 Synthesis of aryl anti-vicinal diamines via aza-Brook
 rearrangement-initiated nucleophilic addition of \a-silylamines to
 imines.
;
_journal_issue 7
_journal_name_full 'The Journal of organic chemistry'
_journal_page_first 3714
_journal_page_last 3722
_journal_paper_doi 10.1021/acs.joc.5b00255
_journal_volume 80
_journal_year 2015
_chemical_formula_sum 'C33 H31 N2 O2 P'
_chemical_formula_weight 518.57
_space_group_IT_number 14
_space_group_name_Hall '-P 2yn'
_space_group_name_H-M_alt 'P 1 21/n 1'
_symmetry_cell_setting monoclinic
_symmetry_space_group_name_H-M 'P 1 21/n 1'
_atom_sites_solution_hydrogens geom
_atom_sites_solution_primary direct
_atom_sites_solution_secondary difmap
_audit_creation_method SHELXL-97
_cell_angle_alpha 90.00
_cell_angle_beta 98.377(4)
_cell_angle_gamma 90.00
_cell_formula_units_Z 4
_cell_length_a 12.373(4)
_cell_length_b 15.283(5)
_cell_length_c 14.826(5)
_cell_measurement_reflns_used 3464
_cell_measurement_temperature 296(2)
_cell_measurement_theta_max 23.22
_cell_measurement_theta_min 2.41
_cell_volume 2773.6(16)
_computing_cell_refinement 'Bruker SMART'
_computing_data_collection 'Bruker SMART'
_computing_data_reduction 'Bruker SAINT'
_computing_molecular_graphics 'Bruker SHELXTL'
_computing_publication_material 'Bruker SHELXTL'
_computing_structure_refinement 'SHELXL-97 (Sheldrick, 1997)'
_computing_structure_solution 'SHELXS-97 (Sheldrick, 1990)'
_diffrn_ambient_temperature 296(2)
_diffrn_measured_fraction_theta_full 0.991
_diffrn_measured_fraction_theta_max 0.991
_diffrn_measurement_device_type 'CCD area detector'
_diffrn_measurement_method 'phi and omega scans'
_diffrn_radiation_monochromator graphite
_diffrn_radiation_source 'fine-focus sealed tube'
_diffrn_radiation_type MoK\a
_diffrn_radiation_wavelength 0.71073
_diffrn_reflns_av_R_equivalents 0.0306
_diffrn_reflns_av_sigmaI/netI 0.0402
_diffrn_reflns_limit_h_max 15
_diffrn_reflns_limit_h_min -16
_diffrn_reflns_limit_k_max 18
_diffrn_reflns_limit_k_min -19
_diffrn_reflns_limit_l_max 19
_diffrn_reflns_limit_l_min -17
_diffrn_reflns_number 16667
_diffrn_reflns_theta_full 27.48
_diffrn_reflns_theta_max 27.48
_diffrn_reflns_theta_min 2.13
_exptl_absorpt_coefficient_mu 0.132
_exptl_absorpt_correction_T_max 1.0000
_exptl_absorpt_correction_T_min 0.9128
_exptl_absorpt_correction_type numerical
_exptl_absorpt_process_details face-indexed
_exptl_crystal_colour colorless
_exptl_crystal_density_diffrn 1.242
_exptl_crystal_density_method 'not measured'
_exptl_crystal_description block
_exptl_crystal_F_000 1096
_refine_diff_density_max 1.400
_refine_diff_density_min -0.332
_refine_diff_density_rms 0.068
_refine_ls_extinction_method none
_refine_ls_goodness_of_fit_ref 1.090
_refine_ls_hydrogen_treatment mixed
_refine_ls_matrix_type full
_refine_ls_number_parameters 343
_refine_ls_number_reflns 6301
_refine_ls_number_restraints 0
_refine_ls_restrained_S_all 1.090
_refine_ls_R_factor_all 0.0926
_refine_ls_R_factor_gt 0.0628
_refine_ls_shift/su_max 0.000
_refine_ls_shift/su_mean 0.000
_refine_ls_structure_factor_coef Fsqd
_refine_ls_weighting_details 'calc w=1/[\s^2^(Fo^2^)+(0.1421P)^2^+0.1687P] where P=(Fo^2^+2Fc^2^)/3'
_refine_ls_weighting_scheme calc
_refine_ls_wR_factor_gt 0.2041
_refine_ls_wR_factor_ref 0.2372
_reflns_number_gt 4150
_reflns_number_total 6301
_reflns_threshold_expression >2sigma(I)
_cod_data_source_file jo5b00255_si_002.cif
_cod_data_source_block 1
_cod_depositor_comments
;
The following automatic conversions were performed:

data item '_exptl_absorpt_correction_type' value 'Numerical' was
changed to 'numerical' in accordance with the
/home/saulius/struct/COD-crude-data/automatic-downloads/DataCite-retrospective/ACS/depositions/lib/dictionaries/cif_core.dic
dictionary named 'cif_core.dic' version 2.4.2 last updated on
2011-04-26.

data item '_symmetry_cell_setting' value 'Monoclinic' was changed to
'monoclinic' in accordance with the
/home/saulius/struct/COD-crude-data/automatic-downloads/DataCite-retrospective/ACS/depositions/lib/dictionaries/cif_core.dic
dictionary named 'cif_core.dic' version 2.4.2 last updated on
2011-04-26.

Automatic conversion script
Id: cif_fix_values 6909 2019-04-08 15:41:33Z antanas 
;
_cod_original_cell_volume 2773.7(15)
_cod_original_sg_symbol_H-M P2(1)/n
_cod_database_code 4036147

loop_
_symmetry_equiv_pos_as_xyz
'x, y, z'
'-x+1/2, y+1/2, -z+1/2'
'-x, -y, -z'
'x-1/2, -y-1/2, z-1/2'

loop_
_atom_site_label
_atom_site_type_symbol
_atom_site_fract_x
_atom_site_fract_y
_atom_site_fract_z
_atom_site_U_iso_or_equiv
_atom_site_adp_type
_atom_site_occupancy
_atom_site_symmetry_multiplicity
_atom_site_calc_flag
_atom_site_refinement_flags
P1 P 0.58671(5) 0.22710(4) 0.90395(4) 0.0427(2) Uani 1 1 d .
O1 O 0.57683(18) 0.13620(12) 0.93545(14) 0.0622(5) Uani 1 1 d .
N1 N 0.63943(17) 0.24185(14) 0.80964(13) 0.0415(5) Uani 1 1 d .
H11 H 0.7040 0.2636 0.8130 0.050 Uiso 1 1 calc R
C1 C 0.4546(2) 0.27795(16) 0.87968(17) 0.0428(6) Uani 1 1 d .
C7 C 0.6707(2) 0.29169(17) 0.98841(16) 0.0433(6) Uani 1 1 d .
C5 C 0.2628(2) 0.2736(2) 0.8897(2) 0.0641(8) Uani 1 1 d .
H5 H 0.2031 0.2450 0.9075 0.077 Uiso 1 1 calc R
C6 C 0.3647(2) 0.2357(2) 0.90575(19) 0.0551(7) Uani 1 1 d .
H6 H 0.3733 0.1815 0.9342 0.066 Uiso 1 1 calc R
C4 C 0.2492(2) 0.3537(2) 0.8476(2) 0.0650(9) Uani 1 1 d .
H4 H 0.1804 0.3794 0.8371 0.078 Uiso 1 1 calc R
C2 C 0.4401(2) 0.35866(18) 0.83665(19) 0.0532(7) Uani 1 1 d .
H2 H 0.4993 0.3877 0.8184 0.064 Uiso 1 1 calc R
C3 C 0.3374(2) 0.3956(2) 0.8210(2) 0.0612(8) Uani 1 1 d .
H3 H 0.3278 0.4497 0.7921 0.073 Uiso 1 1 calc R
C8 C 0.6944(2) 0.2572(2) 1.07509(18) 0.0535(7) Uani 1 1 d .
H8 H 0.6708 0.2013 1.0874 0.064 Uiso 1 1 calc R
C9 C 0.7537(3) 0.3065(2) 1.14375(19) 0.0657(8) Uani 1 1 d .
H9 H 0.7699 0.2830 1.2020 0.079 Uiso 1 1 calc R
C12 C 0.7064(3) 0.3754(2) 0.97228(19) 0.0588(7) Uani 1 1 d .
H12 H 0.6904 0.3997 0.9144 0.071 Uiso 1 1 calc R
C10 C 0.7884(3) 0.3881(2) 1.1276(2) 0.0643(8) Uani 1 1 d .
H10 H 0.8276 0.4205 1.1745 0.077 Uiso 1 1 calc R
C11 C 0.7655(3) 0.4226(2) 1.0415(2) 0.0669(8) Uani 1 1 d .
H11A H 0.7900 0.4784 1.0299 0.080 Uiso 1 1 calc R
C13 C 0.5797(2) 0.21906(15) 0.71959(16) 0.0402(5) Uani 1 1 d .
H13 H 0.5019 0.2209 0.7257 0.048 Uiso 1 1 calc R
C14 C 0.6030(2) 0.12416(15) 0.68930(17) 0.0427(6) Uani 1 1 d .
H14 H 0.5644 0.1169 0.6272 0.051 Uiso 1 1 calc R
N2 N 0.55405(19) 0.06390(14) 0.74638(16) 0.0507(5) Uani 1 1 d .
H22 H 0.5276 0.0839 0.7928 0.061 Uiso 1 1 calc R
C15 C 0.5959(2) 0.28613(15) 0.64786(16) 0.0408(5) Uani 1 1 d .
C16 C 0.6905(2) 0.33363(18) 0.64710(18) 0.0504(6) Uani 1 1 d .
H16 H 0.7475 0.3266 0.6949 0.060 Uiso 1 1 calc R
C17 C 0.7034(2) 0.39149(18) 0.57750(19) 0.0552(7) Uani 1 1 d .
H17 H 0.7688 0.4218 0.5783 0.066 Uiso 1 1 calc R
C18 C 0.5124(2) 0.3003(2) 0.5762(2) 0.0593(8) Uani 1 1 d .
H18 H 0.4472 0.2696 0.5747 0.071 Uiso 1 1 calc R
C19 C 0.5234(3) 0.3582(2) 0.5077(2) 0.0747(10) Uani 1 1 d .
H19 H 0.4655 0.3669 0.4609 0.090 Uiso 1 1 calc R
C20 C 0.6195(3) 0.40382(19) 0.50743(18) 0.0594(8) Uani 1 1 d .
C21 C 0.7232(2) 0.10713(15) 0.68533(16) 0.0423(6) Uani 1 1 d .
C22 C 0.7916(2) 0.07261(17) 0.75894(18) 0.0516(6) Uani 1 1 d .
H22A H 0.7635 0.0594 0.8122 0.062 Uiso 1 1 calc R
C24 C 0.7677(2) 0.12660(19) 0.60776(19) 0.0561(7) Uani 1 1 d .
H24 H 0.7233 0.1498 0.5575 0.067 Uiso 1 1 calc R
C23 C 0.9008(3) 0.0575(2) 0.7545(2) 0.0661(8) Uani 1 1 d .
H23 H 0.9455 0.0329 0.8038 0.079 Uiso 1 1 calc R
C25 C 0.8773(3) 0.1124(2) 0.6032(2) 0.0673(9) Uani 1 1 d .
H25 H 0.9054 0.1257 0.5500 0.081 Uiso 1 1 calc R
C26 C 0.9434(3) 0.0791(2) 0.6756(3) 0.0692(9) Uani 1 1 d .
H26 H 1.0173 0.0708 0.6728 0.083 Uiso 1 1 calc R
C27 C 0.5483(2) -0.02531(17) 0.7290(2) 0.0498(6) Uani 1 1 d .
C29 C 0.5609(3) -0.06075(19) 0.6446(2) 0.0644(8) Uani 1 1 d .
H29 H 0.5747 -0.0242 0.5974 0.077 Uiso 1 1 calc R
C28 C 0.5254(2) -0.08208(19) 0.7974(2) 0.0597(7) Uani 1 1 d .
H28 H 0.5149 -0.0598 0.8539 0.072 Uiso 1 1 calc R
C30 C 0.5182(3) -0.1712(2) 0.7818(3) 0.0766(10) Uani 1 1 d .
H30 H 0.5037 -0.2084 0.8282 0.092 Uiso 1 1 calc R
C32 C 0.5321(3) -0.2053(2) 0.6996(4) 0.0825(12) Uani 1 1 d .
H32 H 0.5276 -0.2654 0.6901 0.099 Uiso 1 1 calc R
C31 C 0.5529(3) -0.1505(2) 0.6308(3) 0.0790(10) Uani 1 1 d .
H31 H 0.5617 -0.1738 0.5743 0.095 Uiso 1 1 calc R
O2 O 0.6232(3) 0.45878(17) 0.43530(16) 0.0979(10) Uani 1 1 d .
C33 C 0.7183(5) 0.5118(3) 0.4357(3) 0.1217(18) Uani 1 1 d .
H33A H 0.7103 0.5474 0.3818 0.183 Uiso 1 1 calc R
H33B H 0.7813 0.4749 0.4369 0.183 Uiso 1 1 calc R
H33C H 0.7273 0.5487 0.4887 0.183 Uiso 1 1 calc R

loop_
_atom_site_aniso_label
_atom_site_aniso_U_11
_atom_site_aniso_U_22
_atom_site_aniso_U_33
_atom_site_aniso_U_23
_atom_site_aniso_U_13
_atom_site_aniso_U_12
P1 0.0523(4) 0.0352(4) 0.0410(4) 0.0024(3) 0.0077(3) 0.0006(3)
O1 0.0860(15) 0.0396(11) 0.0605(12) 0.0077(9) 0.0087(10) -0.0017(10)
N1 0.0409(11) 0.0442(12) 0.0387(11) -0.0053(8) 0.0037(9) -0.0004(8)
C1 0.0462(13) 0.0433(14) 0.0396(12) -0.0047(10) 0.0083(10) -0.0045(10)
C7 0.0473(13) 0.0436(14) 0.0392(12) 0.0018(10) 0.0073(10) 0.0071(11)
C5 0.0499(16) 0.082(2) 0.0622(18) -0.0115(16) 0.0157(14) -0.0158(15)
C6 0.0574(17) 0.0589(18) 0.0500(15) 0.0011(13) 0.0114(13) -0.0141(13)
C4 0.0443(15) 0.085(2) 0.0652(19) -0.0222(17) 0.0060(13) 0.0028(15)
C2 0.0484(14) 0.0473(16) 0.0653(17) 0.0048(13) 0.0131(12) 0.0010(12)
C3 0.0562(17) 0.0502(17) 0.0761(19) -0.0008(15) 0.0061(14) 0.0089(13)
C8 0.0578(16) 0.0582(17) 0.0443(14) 0.0095(12) 0.0064(12) 0.0108(13)
C9 0.070(2) 0.081(2) 0.0422(15) 0.0047(15) -0.0039(13) 0.0138(17)
C12 0.076(2) 0.0550(18) 0.0430(14) 0.0025(12) -0.0003(13) -0.0051(14)
C10 0.0628(18) 0.075(2) 0.0519(17) -0.0138(15) -0.0031(13) 0.0028(16)
C11 0.077(2) 0.0552(19) 0.0641(19) -0.0047(15) -0.0030(15) -0.0119(15)
C13 0.0416(12) 0.0373(13) 0.0408(12) -0.0027(10) 0.0029(10) 0.0015(10)
C14 0.0496(14) 0.0342(13) 0.0433(13) -0.0016(10) 0.0030(10) -0.0031(10)
N2 0.0585(13) 0.0386(12) 0.0582(13) -0.0033(10) 0.0188(10) -0.0063(9)
C15 0.0444(13) 0.0345(13) 0.0425(13) -0.0030(10) 0.0033(10) 0.0045(10)
C16 0.0476(14) 0.0512(16) 0.0502(15) 0.0080(12) -0.0002(11) -0.0005(11)
C17 0.0666(17) 0.0432(16) 0.0556(16) 0.0003(12) 0.0079(13) -0.0075(13)
C18 0.0588(17) 0.0523(17) 0.0610(17) 0.0082(14) -0.0111(13) -0.0088(13)
C19 0.088(2) 0.067(2) 0.0580(18) 0.0171(15) -0.0274(16) -0.0140(17)
C20 0.090(2) 0.0392(15) 0.0454(15) 0.0048(11) -0.0025(14) -0.0064(14)
C21 0.0543(14) 0.0295(12) 0.0432(13) -0.0036(10) 0.0074(11) 0.0024(10)
C22 0.0569(16) 0.0476(16) 0.0490(14) -0.0016(12) 0.0032(12) 0.0050(12)
C24 0.0687(18) 0.0487(17) 0.0537(16) 0.0018(12) 0.0184(13) 0.0087(13)
C23 0.0602(18) 0.0542(19) 0.079(2) -0.0084(16) -0.0080(15) 0.0136(14)
C25 0.077(2) 0.0560(19) 0.077(2) 0.0038(16) 0.0352(17) 0.0081(15)
C26 0.0536(17) 0.0550(19) 0.102(3) -0.0142(18) 0.0205(17) 0.0044(14)
C27 0.0394(13) 0.0392(14) 0.0687(17) -0.0001(12) 0.0006(11) -0.0049(10)
C29 0.070(2) 0.0436(16) 0.080(2) -0.0122(14) 0.0127(16) -0.0100(14)
C28 0.0484(15) 0.0481(17) 0.081(2) 0.0106(15) 0.0036(14) -0.0033(12)
C30 0.0572(18) 0.0485(19) 0.120(3) 0.024(2) 0.0006(18) -0.0034(14)
C32 0.0566(19) 0.0355(16) 0.152(4) -0.002(2) 0.002(2) -0.0055(13)
C31 0.070(2) 0.057(2) 0.109(3) -0.026(2) 0.0138(19) -0.0069(16)
O2 0.149(3) 0.0753(17) 0.0594(14) 0.0256(12) -0.0183(14) -0.0371(17)
C33 0.180(5) 0.090(3) 0.093(3) 0.034(2) 0.013(3) -0.055(3)

loop_
_atom_type_symbol
_atom_type_description
_atom_type_scat_dispersion_real
_atom_type_scat_dispersion_imag
_atom_type_scat_source
C C 0.0033 0.0016 'International Tables Vol C Tables 4.2.6.8 and 6.1.1.4'
H H 0.0000 0.0000 'International Tables Vol C Tables 4.2.6.8 and 6.1.1.4'
N N 0.0061 0.0033 'International Tables Vol C Tables 4.2.6.8 and 6.1.1.4'
O O 0.0106 0.0060 'International Tables Vol C Tables 4.2.6.8 and 6.1.1.4'
P P 0.1023 0.0942 'International Tables Vol C Tables 4.2.6.8 and 6.1.1.4'

loop_
_geom_angle_atom_site_label_1
_geom_angle_atom_site_label_2
_geom_angle_atom_site_label_3
_geom_angle
O1 P1 N1 117.38(12)
O1 P1 C1 110.80(12)
N1 P1 C1 103.45(11)
O1 P1 C7 111.21(12)
N1 P1 C7 104.84(11)
C1 P1 C7 108.54(11)
C13 N1 P1 122.07(17)
C2 C1 C6 119.0(2)
C2 C1 P1 121.94(19)
C6 C1 P1 119.0(2)
C8 C7 C12 118.9(3)
C8 C7 P1 117.5(2)
C12 C7 P1 123.5(2)
C4 C5 C6 120.2(3)
C5 C6 C1 120.5(3)
C3 C4 C5 119.8(3)
C3 C2 C1 119.7(3)
C4 C3 C2 120.8(3)
C7 C8 C9 119.6(3)
C10 C9 C8 121.3(3)
C11 C12 C7 120.2(3)
C9 C10 C11 119.4(3)
C10 C11 C12 120.6(3)
N1 C13 C15 112.16(19)
N1 C13 C14 113.10(19)
C15 C13 C14 112.3(2)
N2 C14 C21 114.2(2)
N2 C14 C13 108.3(2)
C21 C14 C13 113.22(19)
C27 N2 C14 122.2(2)
C16 C15 C18 116.8(2)
C16 C15 C13 124.3(2)
C18 C15 C13 118.9(2)
C15 C16 C17 122.2(2)
C20 C17 C16 119.7(3)
C19 C18 C15 121.7(3)
C18 C19 C20 120.5(3)
O2 C20 C17 124.7(3)
O2 C20 C19 116.1(3)
C17 C20 C19 119.2(3)
C24 C21 C22 117.9(3)
C24 C21 C14 120.5(2)
C22 C21 C14 121.6(2)
C23 C22 C21 121.0(3)
C21 C24 C25 121.4(3)
C22 C23 C26 119.6(3)
C26 C25 C24 120.2(3)
C25 C26 C23 119.9(3)
N2 C27 C29 122.7(3)
N2 C27 C28 119.1(3)
C29 C27 C28 118.2(3)
C31 C29 C27 120.1(3)
C30 C28 C27 120.4(3)
C32 C30 C28 120.9(3)
C30 C32 C31 119.7(3)
C32 C31 C29 120.7(4)
C20 O2 C33 117.8(3)

loop_
_geom_bond_atom_site_label_1
_geom_bond_atom_site_label_2
_geom_bond_distance
P1 O1 1.476(2)
P1 N1 1.642(2)
P1 C1 1.798(3)
P1 C7 1.801(3)
N1 C13 1.471(3)
C1 C2 1.388(4)
C1 C6 1.389(4)
C7 C8 1.380(4)
C7 C12 1.385(4)
C5 C4 1.372(5)
C5 C6 1.376(4)
C4 C3 1.372(4)
C2 C3 1.379(4)
C8 C9 1.387(4)
C9 C10 1.350(5)
C12 C11 1.374(4)
C10 C11 1.372(4)
C13 C15 1.512(3)
C13 C14 1.558(3)
C14 N2 1.442(3)
C14 C21 1.520(4)
N2 C27 1.388(3)
C15 C16 1.378(4)
C15 C18 1.387(3)
C16 C17 1.386(4)
C17 C20 1.371(4)
C18 C19 1.370(4)
C19 C20 1.379(4)
C20 O2 1.366(3)
C21 C24 1.378(4)
C21 C22 1.384(3)
C22 C23 1.383(4)
C24 C25 1.384(4)
C23 C26 1.390(5)
C25 C26 1.351(5)
C27 C29 1.393(4)
C27 C28 1.395(4)
C29 C31 1.389(4)
C28 C30 1.383(4)
C30 C32 1.359(5)
C32 C31 1.373(6)
O2 C33 1.428(5)
